data_4086220
loop_
_publ_author_name
'Karwasara, Surendar'
'Siwatch, Rahul Kumar'
'Jha, Chandan Kumar'
'Nagendran, Selvarajan'

_publ_section_title
;
 Aminotroponiminatosilathio- and Siloxygermylenes: Reactivity Comparison
;
_journal_issue 13
_journal_name_full Organometallics
_journal_page_first 3246
_journal_paper_doi 10.1021/acs.organomet.5b00286
_journal_volume 34
_journal_year 2015
_chemical_formula_moiety 'C37 H38 Fe Ge N2 O5 Si'
_chemical_formula_sum 'C37 H38 Fe Ge N2 O5 Si'
_chemical_formula_weight 747.24
_chemical_name_systematic
; 
 ? 
;
_space_group_IT_number 2
_symmetry_cell_setting triclinic
_symmetry_space_group_name_Hall '-P 1'
_symmetry_space_group_name_H-M 'P -1'
_atom_sites_solution_hydrogens geom
_atom_sites_solution_primary direct
_atom_sites_solution_secondary difmap
_audit_creation_method SHELXL-97
_cell_angle_alpha 90.059(2)
_cell_angle_beta 90.080(2)
_cell_angle_gamma 99.031(2)
_cell_formula_units_Z 4
_cell_length_a 13.2574(18)
_cell_length_b 14.068(2)
_cell_length_c 19.434(3)
_cell_measurement_temperature 273(2)
_cell_measurement_theta_max 25.000
_cell_measurement_theta_min 2.27
_cell_volume 3579.6(9)
_computing_cell_refinement 'Bruker SMART'
_computing_data_collection 'Bruker SMART'
_computing_data_reduction 'Bruker SAINT'
_computing_molecular_graphics 'Bruker SHELXTL'
_computing_publication_material 'Bruker SHELXTL'
_computing_structure_refinement 'SHELXL-97 (Sheldrick, 1997)'
_computing_structure_solution 'SHELXS-97 (Sheldrick, 1990)'
_diffrn_ambient_temperature 273(2)
_diffrn_measured_fraction_theta_full 0.994
_diffrn_measured_fraction_theta_max 0.994
_diffrn_measurement_device_type 'CCD area detector'
_diffrn_measurement_method 'phi and omega scans'
_diffrn_radiation_monochromator graphite
_diffrn_radiation_source 'fine-focus sealed tube'
_diffrn_radiation_type MoK\a
_diffrn_radiation_wavelength 0.71073
_diffrn_reflns_av_R_equivalents 0.0291
_diffrn_reflns_av_sigmaI/netI 0.0367
_diffrn_reflns_limit_h_max 15
_diffrn_reflns_limit_h_min -15
_diffrn_reflns_limit_k_max 16
_diffrn_reflns_limit_k_min -16
_diffrn_reflns_limit_l_max 23
_diffrn_reflns_limit_l_min -23
_diffrn_reflns_number 34418
_diffrn_reflns_theta_full 25.00
_diffrn_reflns_theta_max 25.00
_diffrn_reflns_theta_min 1.05
_exptl_absorpt_coefficient_mu 1.322
_exptl_absorpt_correction_T_max 0.814
_exptl_absorpt_correction_T_min 0.651
_exptl_absorpt_correction_type multi-scan
_exptl_absorpt_process_details '(SADABS; Bruker, 2000)'
_exptl_crystal_colour red
_exptl_crystal_density_diffrn 1.387
_exptl_crystal_density_method 'not measured'
_exptl_crystal_description block
_exptl_crystal_F_000 1544.0
_exptl_crystal_size_max 0.511
_exptl_crystal_size_mid 0.277
_exptl_crystal_size_min 0.156
_refine_diff_density_max 0.526
_refine_diff_density_min -0.271
_refine_diff_density_rms 0.058
_refine_ls_extinction_method none
_refine_ls_goodness_of_fit_ref 1.026
_refine_ls_hydrogen_treatment constr
_refine_ls_matrix_type full
_refine_ls_number_parameters 855
_refine_ls_number_reflns 12548
_refine_ls_number_restraints 0
_refine_ls_restrained_S_all 1.026
_refine_ls_R_factor_all 0.0385
_refine_ls_R_factor_gt 0.0325
_refine_ls_shift/su_max 0.001
_refine_ls_shift/su_mean 0.000
_refine_ls_structure_factor_coef Fsqd
_refine_ls_weighting_details 'calc w=1/[\s^2^(Fo^2^)+(0.0464P)^2^+0.8870P] where P=(Fo^2^+2Fc^2^)/3'
_refine_ls_weighting_scheme calc
_refine_ls_wR_factor_gt 0.0827
_refine_ls_wR_factor_ref 0.0854
_reflns_number_gt 10992
_reflns_number_total 12618
_reflns_threshold_expression >2sigma(I)
_cod_data_source_file om5b00286_si_001.cif
_cod_data_source_block sur34m
_cod_database_code 4086220

loop_
_symmetry_equiv_pos_as_xyz
'x, y, z'
'-x, -y, -z'

loop_
_atom_site_label
_atom_site_type_symbol
_atom_site_fract_x
_atom_site_fract_y
_atom_site_fract_z
_atom_site_U_iso_or_equiv
_atom_site_adp_type
_atom_site_occupancy
_atom_site_symmetry_multiplicity
_atom_site_calc_flag
_atom_site_refinement_flags
Ge1 Ge 0.343837(17) 0.235069(16) 0.135763(11) 0.02057(7) Uani 1 1 d .
Ge2 Ge 0.843853(17) 0.735063(16) 0.364246(11) 0.02066(7) Uani 1 1 d .
Fe1 Fe 0.17546(2) 0.24923(2) 0.119283(17) 0.02694(9) Uani 1 1 d .
Fe2 Fe 0.67548(2) 0.74930(2) 0.380737(17) 0.02698(9) Uani 1 1 d .
Si1 Si 0.43969(5) 0.05583(4) 0.19976(3) 0.02197(14) Uani 1 1 d .
Si2 Si 0.93965(5) 0.55580(4) 0.30033(3) 0.02181(14) Uani 1 1 d .
O1 O 0.35708(11) 0.12169(11) 0.17297(8) 0.0265(3) Uani 1 1 d .
O2 O -0.03322(14) 0.28928(17) 0.10916(12) 0.0646(7) Uani 1 1 d .
O3 O 0.25843(15) 0.43934(14) 0.06420(11) 0.0552(6) Uani 1 1 d .
O4 O 0.15045(16) 0.08773(16) 0.02257(11) 0.0614(6) Uani 1 1 d .
O5 O 0.13574(15) 0.16221(16) 0.25516(10) 0.0565(6) Uani 1 1 d .
O6 O 0.85726(11) 0.62189(11) 0.32673(8) 0.0268(4) Uani 1 1 d .
O7 O 0.46663(14) 0.78924(16) 0.39085(12) 0.0632(6) Uani 1 1 d .
O8 O 0.75852(15) 0.93907(14) 0.43566(11) 0.0550(6) Uani 1 1 d .
O9 O 0.63551(15) 0.66208(17) 0.24486(10) 0.0570(6) Uani 1 1 d .
O10 O 0.65041(16) 0.58758(16) 0.47758(11) 0.0607(6) Uani 1 1 d .
N1 N 0.43984(13) 0.25172(13) 0.06283(9) 0.0227(4) Uani 1 1 d .
N2 N 0.44452(14) 0.32235(13) 0.18210(9) 0.0239(4) Uani 1 1 d .
N3 N 0.93977(13) 0.75157(13) 0.43732(9) 0.0227(4) Uani 1 1 d .
N4 N 0.94443(14) 0.82243(13) 0.31777(9) 0.0244(4) Uani 1 1 d .
C1 C 0.53063(16) 0.30439(15) 0.07816(11) 0.0228(5) Uani 1 1 d .
C2 C 0.61022(17) 0.32072(17) 0.03015(12) 0.0291(5) Uani 1 1 d .
H2 H 0.5931 0.2960 -0.0135 0.035 Uiso 1 1 calc R
C3 C 0.70964(18) 0.36705(17) 0.03624(13) 0.0339(6) Uani 1 1 d .
H3 H 0.7480 0.3692 -0.0039 0.041 Uiso 1 1 calc R
C4 C 0.76081(19) 0.41045(18) 0.09221(14) 0.0393(6) Uani 1 1 d .
H4 H 0.8292 0.4361 0.0862 0.047 Uiso 1 1 calc R
C5 C 0.71973(19) 0.41936(19) 0.15663(14) 0.0404(6) Uani 1 1 d .
H5 H 0.7656 0.4496 0.1891 0.048 Uiso 1 1 calc R
C6 C 0.62231(19) 0.39094(18) 0.18088(13) 0.0348(6) Uani 1 1 d .
H6 H 0.6130 0.4070 0.2266 0.042 Uiso 1 1 calc R
C7 C 0.53440(17) 0.34181(15) 0.14854(11) 0.0235(5) Uani 1 1 d .
C8 C 0.41426(17) 0.20323(17) -0.00313(11) 0.0273(5) Uani 1 1 d .
H8A H 0.3746 0.1404 0.0055 0.033 Uiso 1 1 calc R
H8B H 0.4769 0.1935 -0.0258 0.033 Uiso 1 1 calc R
C9 C 0.43341(19) 0.35152(17) 0.25389(12) 0.0310(5) Uani 1 1 d .
H9A H 0.4898 0.3340 0.2804 0.037 Uiso 1 1 calc R
H9B H 0.3709 0.3153 0.2721 0.037 Uiso 1 1 calc R
C10 C 0.35371(18) 0.25926(18) -0.05137(11) 0.0312(5) Uani 1 1 d .
H10 H 0.2926 0.2711 -0.0265 0.037 Uiso 1 1 calc R
C11 C 0.4307(2) 0.45939(18) 0.26463(14) 0.0422(7) Uani 1 1 d .
H11 H 0.4844 0.4961 0.2364 0.051 Uiso 1 1 calc R
C12 C 0.3180(2) 0.1950(2) -0.11314(13) 0.0445(7) Uani 1 1 d .
H12A H 0.2739 0.2263 -0.1415 0.067 Uiso 1 1 calc R
H12B H 0.2816 0.1347 -0.0972 0.067 Uiso 1 1 calc R
H12C H 0.3763 0.1838 -0.1394 0.067 Uiso 1 1 calc R
C13 C 0.4119(2) 0.35673(19) -0.07318(13) 0.0408(6) Uani 1 1 d .
H13A H 0.4345 0.3939 -0.0330 0.061 Uiso 1 1 calc R
H13B H 0.3678 0.3904 -0.0999 0.061 Uiso 1 1 calc R
H13C H 0.4699 0.3473 -0.1003 0.061 Uiso 1 1 calc R
C14 C 0.3288(3) 0.4857(2) 0.24291(17) 0.0582(8) Uani 1 1 d .
H14A H 0.3167 0.4697 0.1953 0.087 Uiso 1 1 calc R
H14B H 0.3298 0.5535 0.2493 0.087 Uiso 1 1 calc R
H14C H 0.2754 0.4506 0.2703 0.087 Uiso 1 1 calc R
C15 C 0.4534(2) 0.4841(2) 0.33984(15) 0.0580(9) Uani 1 1 d .
H15A H 0.4515 0.5513 0.3472 0.087 Uiso 1 1 calc R
H15B H 0.5200 0.4702 0.3514 0.087 Uiso 1 1 calc R
H15C H 0.4031 0.4465 0.3683 0.087 Uiso 1 1 calc R
C16 C 0.56353(17) 0.08177(16) 0.15228(11) 0.0252(5) Uani 1 1 d .
C17 C 0.5724(2) 0.04459(17) 0.08628(13) 0.0342(6) Uani 1 1 d .
H17 H 0.5173 0.0038 0.0674 0.041 Uiso 1 1 calc R
C18 C 0.64772(18) 0.14294(17) 0.17819(12) 0.0295(5) Uani 1 1 d .
H18 H 0.6440 0.1696 0.2217 0.035 Uiso 1 1 calc R
C19 C 0.6613(2) 0.06691(18) 0.04829(14) 0.0415(7) Uani 1 1 d .
H19 H 0.6655 0.0414 0.0044 0.050 Uiso 1 1 calc R
C20 C 0.73695(18) 0.16498(19) 0.14049(13) 0.0360(6) Uani 1 1 d .
H20 H 0.7924 0.2056 0.1591 0.043 Uiso 1 1 calc R
C21 C 0.7438(2) 0.12722(19) 0.07593(14) 0.0399(6) Uani 1 1 d .
H21 H 0.8038 0.1422 0.0508 0.048 Uiso 1 1 calc R
C22 C 0.38040(17) -0.07194(16) 0.18330(11) 0.0255(5) Uani 1 1 d .
C23 C 0.28632(19) -0.09464(18) 0.15040(13) 0.0362(6) Uani 1 1 d .
H23 H 0.2517 -0.0454 0.1363 0.043 Uiso 1 1 calc R
C24 C 0.4287(2) -0.14820(17) 0.20370(13) 0.0342(6) Uani 1 1 d .
H24 H 0.4914 -0.1350 0.2261 0.041 Uiso 1 1 calc R
C25 C 0.2434(2) -0.1901(2) 0.13825(14) 0.0458(7) Uani 1 1 d .
H25 H 0.1805 -0.2044 0.1162 0.055 Uiso 1 1 calc R
C26 C 0.3866(2) -0.24268(18) 0.19173(14) 0.0418(6) Uani 1 1 d .
H26 H 0.4207 -0.2922 0.2058 0.050 Uiso 1 1 calc R
C27 C 0.2942(2) -0.26326(19) 0.15898(14) 0.0441(7) Uani 1 1 d .
H27 H 0.2657 -0.3270 0.1507 0.053 Uiso 1 1 calc R
C28 C 0.46318(17) 0.07720(15) 0.29432(11) 0.0240(5) Uani 1 1 d .
C29 C 0.40075(18) 0.12894(16) 0.33237(12) 0.0285(5) Uani 1 1 d .
H29 H 0.3472 0.1522 0.3105 0.034 Uiso 1 1 calc R
C30 C 0.54116(18) 0.04253(17) 0.32957(12) 0.0303(5) Uani 1 1 d .
H30 H 0.5840 0.0076 0.3058 0.036 Uiso 1 1 calc R
C31 C 0.4169(2) 0.14639(18) 0.40195(13) 0.0381(6) Uani 1 1 d .
H31 H 0.3748 0.1816 0.4262 0.046 Uiso 1 1 calc R
C32 C 0.5564(2) 0.05896(19) 0.39965(13) 0.0371(6) Uani 1 1 d .
H32 H 0.6083 0.0341 0.4224 0.044 Uiso 1 1 calc R
C33 C 0.4953(2) 0.11165(19) 0.43538(13) 0.0395(6) Uani 1 1 d .
H33 H 0.5067 0.1239 0.4820 0.047 Uiso 1 1 calc R
C34 C 0.0479(2) 0.2735(2) 0.11321(14) 0.0411(7) Uani 1 1 d .
C35 C 0.22535(19) 0.3654(2) 0.08661(14) 0.0373(6) Uani 1 1 d .
C36 C 0.16161(19) 0.1516(2) 0.05956(13) 0.0366(6) Uani 1 1 d .
C37 C 0.15361(18) 0.19998(19) 0.20324(13) 0.0353(6) Uani 1 1 d .
C38 C 1.03062(16) 0.80441(15) 0.42211(11) 0.0225(5) Uani 1 1 d .
C39 C 1.11024(17) 0.82062(17) 0.46986(12) 0.0288(5) Uani 1 1 d .
H39 H 1.0935 0.7955 0.5133 0.035 Uiso 1 1 calc R
C40 C 1.20939(18) 0.86737(18) 0.46397(13) 0.0346(6) Uani 1 1 d .
H40 H 1.2476 0.8701 0.5043 0.042 Uiso 1 1 calc R
C41 C 1.26073(19) 0.91057(18) 0.40790(14) 0.0387(6) Uani 1 1 d .
H41 H 1.3292 0.9362 0.4141 0.046 Uiso 1 1 calc R
C42 C 1.2197(2) 0.91937(19) 0.34318(14) 0.0405(6) Uani 1 1 d .
H42 H 1.2654 0.9494 0.3108 0.049 Uiso 1 1 calc R
C43 C 1.12223(19) 0.89080(17) 0.31919(13) 0.0340(6) Uani 1 1 d .
H43 H 1.1125 0.9067 0.2735 0.041 Uiso 1 1 calc R
C44 C 1.03449(17) 0.84173(15) 0.35149(11) 0.0244(5) Uani 1 1 d .
C45 C 0.91443(18) 0.70341(17) 0.50324(11) 0.0275(5) Uani 1 1 d .
H45A H 0.9772 0.6940 0.5261 0.033 Uiso 1 1 calc R
H45B H 0.8750 0.6404 0.4946 0.033 Uiso 1 1 calc R
C46 C 0.93330(19) 0.85145(16) 0.24597(12) 0.0302(5) Uani 1 1 d .
H46A H 0.8707 0.8153 0.2276 0.036 Uiso 1 1 calc R
H46B H 0.9896 0.8338 0.2196 0.036 Uiso 1 1 calc R
C47 C 0.85360(18) 0.75943(18) 0.55146(12) 0.0325(6) Uani 1 1 d .
H47 H 0.7925 0.7713 0.5265 0.039 Uiso 1 1 calc R
C48 C 0.9307(2) 0.95932(18) 0.23533(14) 0.0416(7) Uani 1 1 d .
H48 H 0.9843 0.9960 0.2638 0.050 Uiso 1 1 calc R
C49 C 0.9119(2) 0.85661(19) 0.57323(13) 0.0415(6) Uani 1 1 d .
H49A H 0.9707 0.8472 0.5996 0.062 Uiso 1 1 calc R
H49B H 0.8684 0.8899 0.6007 0.062 Uiso 1 1 calc R
H49C H 0.9332 0.8941 0.5331 0.062 Uiso 1 1 calc R
C50 C 0.8178(2) 0.6953(2) 0.61310(13) 0.0437(7) Uani 1 1 d .
H50A H 0.8761 0.6838 0.6394 0.066 Uiso 1 1 calc R
H50B H 0.7811 0.6351 0.5970 0.066 Uiso 1 1 calc R
H50C H 0.7740 0.7268 0.6415 0.066 Uiso 1 1 calc R
C51 C 0.9535(2) 0.9844(2) 0.16029(15) 0.0577(9) Uani 1 1 d .
H51A H 0.9056 0.9443 0.1314 0.086 Uiso 1 1 calc R
H51B H 1.0216 0.9740 0.1495 0.086 Uiso 1 1 calc R
H51C H 0.9478 1.0507 0.1526 0.086 Uiso 1 1 calc R
C52 C 0.8286(3) 0.9855(2) 0.25710(17) 0.0581(8) Uani 1 1 d .
H52A H 0.7751 0.9501 0.2297 0.087 Uiso 1 1 calc R
H52B H 0.8293 1.0533 0.2506 0.087 Uiso 1 1 calc R
H52C H 0.8168 0.9698 0.3048 0.087 Uiso 1 1 calc R
C53 C 0.96312(17) 0.57739(15) 0.20600(11) 0.0236(5) Uani 1 1 d .
C54 C 1.04150(18) 0.54258(17) 0.17057(12) 0.0307(5) Uani 1 1 d .
H54 H 1.0846 0.5079 0.1944 0.037 Uiso 1 1 calc R
C55 C 0.90108(18) 0.62886(16) 0.16766(12) 0.0294(5) Uani 1 1 d .
H55 H 0.8474 0.6520 0.1894 0.035 Uiso 1 1 calc R
C56 C 1.0563(2) 0.55878(18) 0.10045(13) 0.0364(6) Uani 1 1 d .
H56 H 1.1081 0.5337 0.0778 0.044 Uiso 1 1 calc R
C57 C 0.9170(2) 0.64658(18) 0.09792(13) 0.0375(6) Uani 1 1 d .
H57 H 0.8750 0.6820 0.0738 0.045 Uiso 1 1 calc R
C58 C 0.9954(2) 0.61127(19) 0.06457(13) 0.0397(6) Uani 1 1 d .
H58 H 1.0067 0.6232 0.0179 0.048 Uiso 1 1 calc R
C59 C 0.88041(17) 0.42825(16) 0.31674(11) 0.0258(5) Uani 1 1 d .
C60 C 0.78654(19) 0.40525(18) 0.34967(13) 0.0364(6) Uani 1 1 d .
H60 H 0.7520 0.4544 0.3639 0.044 Uiso 1 1 calc R
C61 C 0.9288(2) 0.35185(17) 0.29629(13) 0.0350(6) Uani 1 1 d .
H61 H 0.9914 0.3649 0.2739 0.042 Uiso 1 1 calc R
C62 C 0.7433(2) 0.3096(2) 0.36168(14) 0.0469(7) Uani 1 1 d .
H62 H 0.6805 0.2953 0.3837 0.056 Uiso 1 1 calc R
C63 C 0.8862(2) 0.25711(19) 0.30835(14) 0.0434(7) Uani 1 1 d .
H63 H 0.9202 0.2074 0.2944 0.052 Uiso 1 1 calc R
C64 C 0.7941(2) 0.23686(19) 0.34079(14) 0.0435(7) Uani 1 1 d .
H64 H 0.7655 0.1732 0.3488 0.052 Uiso 1 1 calc R
C65 C 1.06363(17) 0.58180(15) 0.34782(11) 0.0240(5) Uani 1 1 d .
C66 C 1.14756(17) 0.64298(17) 0.32182(12) 0.0286(5) Uani 1 1 d .
H66 H 1.1435 0.6696 0.2783 0.034 Uiso 1 1 calc R
C67 C 1.07260(19) 0.54441(17) 0.41343(13) 0.0337(6) Uani 1 1 d .
H67 H 1.0178 0.5030 0.4319 0.040 Uiso 1 1 calc R
C68 C 1.23675(18) 0.66502(18) 0.35918(13) 0.0359(6) Uani 1 1 d .
H68 H 1.2922 0.7054 0.3405 0.043 Uiso 1 1 calc R
C69 C 1.1611(2) 0.56728(19) 0.45187(14) 0.0417(7) Uani 1 1 d .
H69 H 1.1651 0.5426 0.4960 0.050 Uiso 1 1 calc R
C70 C 1.2440(2) 0.62743(19) 0.42397(14) 0.0399(6) Uani 1 1 d .
H70 H 1.3042 0.6423 0.4490 0.048 Uiso 1 1 calc R
C71 C 0.5479(2) 0.7733(2) 0.38657(14) 0.0411(7) Uani 1 1 d .
C72 C 0.72549(18) 0.8650(2) 0.41317(14) 0.0366(6) Uani 1 1 d .
C73 C 0.65366(18) 0.69995(19) 0.29662(13) 0.0352(6) Uani 1 1 d .
C74 C 0.66178(19) 0.6515(2) 0.44036(13) 0.0376(6) Uani 1 1 d .

loop_
_atom_site_aniso_label
_atom_site_aniso_U_11
_atom_site_aniso_U_22
_atom_site_aniso_U_33
_atom_site_aniso_U_23
_atom_site_aniso_U_13
_atom_site_aniso_U_12
Ge1 0.01742(12) 0.02184(13) 0.02211(13) 0.00166(9) 0.00002(9) 0.00199(9)
Ge2 0.01761(12) 0.02194(13) 0.02205(13) -0.00178(9) 0.00017(9) 0.00192(9)
Fe1 0.01751(17) 0.0333(2) 0.03000(19) 0.00518(14) 0.00128(13) 0.00401(14)
Fe2 0.01783(17) 0.0331(2) 0.02988(19) -0.00493(14) -0.00088(13) 0.00366(14)
Si1 0.0207(3) 0.0212(3) 0.0235(3) 0.0013(2) 0.0016(2) 0.0014(2)
Si2 0.0209(3) 0.0203(3) 0.0236(3) -0.0015(2) -0.0009(2) 0.0013(2)
O1 0.0236(8) 0.0246(8) 0.0309(9) 0.0052(7) 0.0009(7) 0.0023(7)
O2 0.0205(11) 0.0771(16) 0.0976(18) 0.0319(13) 0.0051(10) 0.0121(10)
O3 0.0492(12) 0.0420(12) 0.0758(15) 0.0263(11) 0.0101(11) 0.0115(10)
O4 0.0537(14) 0.0696(15) 0.0534(13) -0.0247(12) 0.0038(10) -0.0135(11)
O5 0.0500(13) 0.0844(16) 0.0285(11) 0.0092(10) 0.0043(9) -0.0098(11)
O6 0.0244(8) 0.0244(8) 0.0309(9) -0.0054(7) -0.0007(7) 0.0018(7)
O7 0.0217(11) 0.0759(16) 0.0936(18) -0.0325(13) -0.0059(10) 0.0128(10)
O8 0.0460(12) 0.0433(12) 0.0766(15) -0.0279(11) -0.0091(10) 0.0099(10)
O9 0.0497(13) 0.0853(16) 0.0294(11) -0.0088(10) -0.0024(9) -0.0097(11)
O10 0.0541(14) 0.0673(15) 0.0536(13) 0.0232(12) -0.0037(10) -0.0122(11)
N1 0.0204(10) 0.0267(10) 0.0207(9) 0.0022(8) 0.0013(7) 0.0029(8)
N2 0.0241(10) 0.0236(10) 0.0230(10) -0.0025(8) 0.0012(8) 0.0003(8)
N3 0.0189(9) 0.0271(10) 0.0214(10) -0.0036(8) -0.0015(7) 0.0017(8)
N4 0.0244(10) 0.0243(10) 0.0234(10) 0.0017(8) -0.0006(8) 0.0008(8)
C1 0.0208(11) 0.0209(11) 0.0267(12) 0.0053(9) -0.0015(9) 0.0037(9)
C2 0.0275(13) 0.0317(13) 0.0276(12) 0.0034(10) 0.0004(10) 0.0032(10)
C3 0.0263(13) 0.0344(14) 0.0404(15) 0.0081(11) 0.0090(11) 0.0024(11)
C4 0.0229(13) 0.0365(15) 0.0557(18) 0.0075(13) 0.0024(12) -0.0041(11)
C5 0.0291(14) 0.0407(15) 0.0466(16) 0.0001(12) -0.0073(12) -0.0092(12)
C6 0.0344(14) 0.0353(14) 0.0319(14) -0.0027(11) -0.0041(11) -0.0032(11)
C7 0.0239(12) 0.0188(11) 0.0268(12) 0.0039(9) -0.0020(9) 0.0002(9)
C8 0.0245(12) 0.0326(13) 0.0238(12) -0.0038(10) -0.0002(9) 0.0018(10)
C9 0.0355(14) 0.0291(13) 0.0251(12) -0.0032(10) 0.0030(10) -0.0048(11)
C10 0.0290(13) 0.0437(15) 0.0215(12) 0.0013(10) -0.0027(10) 0.0071(11)
C11 0.0520(17) 0.0284(14) 0.0410(15) -0.0089(11) 0.0175(13) -0.0100(12)
C12 0.0405(16) 0.0612(19) 0.0299(14) -0.0011(13) -0.0078(12) 0.0023(14)
C13 0.0464(16) 0.0481(16) 0.0290(14) 0.0064(12) -0.0059(12) 0.0113(13)
C14 0.081(2) 0.0359(16) 0.061(2) -0.0078(14) -0.0026(17) 0.0194(16)
C15 0.060(2) 0.0546(19) 0.0542(19) -0.0282(15) 0.0053(15) -0.0079(16)
C16 0.0246(12) 0.0219(11) 0.0293(12) 0.0048(9) 0.0030(10) 0.0037(9)
C17 0.0350(14) 0.0304(13) 0.0362(14) -0.0052(11) 0.0066(11) 0.0016(11)
C18 0.0280(13) 0.0310(13) 0.0291(13) 0.0061(10) -0.0015(10) 0.0028(10)
C19 0.0496(17) 0.0356(15) 0.0385(15) -0.0024(12) 0.0184(13) 0.0040(13)
C20 0.0228(13) 0.0398(15) 0.0444(16) 0.0134(12) -0.0008(11) 0.0013(11)
C21 0.0301(14) 0.0405(15) 0.0498(17) 0.0137(13) 0.0177(12) 0.0081(12)
C22 0.0281(12) 0.0247(12) 0.0219(11) 0.0010(9) 0.0070(9) -0.0018(10)
C23 0.0358(14) 0.0340(14) 0.0363(14) 0.0014(11) -0.0046(11) -0.0028(11)
C24 0.0361(14) 0.0262(13) 0.0397(14) 0.0012(11) 0.0039(11) 0.0030(11)
C25 0.0405(16) 0.0472(17) 0.0426(16) -0.0063(13) -0.0029(13) -0.0147(13)
C26 0.0511(17) 0.0266(13) 0.0472(16) 0.0032(12) 0.0086(13) 0.0043(12)
C27 0.0586(19) 0.0278(14) 0.0411(16) -0.0050(12) 0.0127(14) -0.0082(13)
C28 0.0235(12) 0.0216(11) 0.0248(12) 0.0021(9) 0.0019(9) -0.0024(9)
C29 0.0290(13) 0.0264(12) 0.0307(13) 0.0037(10) 0.0040(10) 0.0065(10)
C30 0.0276(13) 0.0317(13) 0.0319(13) -0.0003(10) -0.0012(10) 0.0057(10)
C31 0.0467(16) 0.0369(15) 0.0323(14) -0.0013(11) 0.0083(12) 0.0115(12)
C32 0.0351(14) 0.0418(15) 0.0336(14) 0.0043(11) -0.0082(11) 0.0038(12)
C33 0.0516(17) 0.0403(15) 0.0240(13) -0.0027(11) -0.0019(12) -0.0009(13)
C34 0.0268(15) 0.0462(16) 0.0495(17) 0.0159(13) 0.0037(12) 0.0036(12)
C35 0.0251(13) 0.0424(16) 0.0465(16) 0.0097(13) 0.0000(11) 0.0122(12)
C36 0.0247(13) 0.0504(17) 0.0323(14) 0.0013(13) 0.0000(11) -0.0013(12)
C37 0.0226(13) 0.0478(16) 0.0332(15) -0.0021(12) -0.0005(10) -0.0018(11)
C38 0.0204(11) 0.0207(11) 0.0265(12) -0.0060(9) 0.0008(9) 0.0040(9)
C39 0.0270(13) 0.0325(13) 0.0267(12) -0.0030(10) -0.0003(10) 0.0038(10)
C40 0.0269(13) 0.0352(14) 0.0407(15) -0.0080(11) -0.0082(11) 0.0018(11)
C41 0.0204(13) 0.0370(15) 0.0555(17) -0.0085(13) -0.0028(12) -0.0049(11)
C42 0.0310(14) 0.0384(15) 0.0474(16) 0.0018(12) 0.0068(12) -0.0092(12)
C43 0.0336(14) 0.0328(14) 0.0330(14) 0.0027(11) 0.0051(11) -0.0034(11)
C44 0.0246(12) 0.0199(11) 0.0279(12) -0.0043(9) 0.0032(9) 0.0012(9)
C45 0.0249(12) 0.0329(13) 0.0241(12) 0.0026(10) 0.0007(9) 0.0024(10)
C46 0.0359(14) 0.0267(12) 0.0253(12) 0.0025(10) -0.0033(10) -0.0039(10)
C47 0.0287(13) 0.0451(15) 0.0235(12) -0.0013(11) 0.0030(10) 0.0058(11)
C48 0.0509(17) 0.0273(13) 0.0419(15) 0.0085(11) -0.0165(13) -0.0080(12)
C49 0.0488(17) 0.0480(17) 0.0292(14) -0.0074(12) 0.0068(12) 0.0123(13)
C50 0.0396(16) 0.0602(19) 0.0296(14) 0.0005(13) 0.0095(12) 0.0025(14)
C51 0.058(2) 0.0565(19) 0.0535(19) 0.0271(15) -0.0069(15) -0.0064(16)
C52 0.084(2) 0.0330(16) 0.060(2) 0.0078(14) -0.0020(17) 0.0199(16)
C53 0.0228(12) 0.0191(11) 0.0270(12) -0.0024(9) -0.0017(9) -0.0027(9)
C54 0.0270(13) 0.0349(14) 0.0308(13) 0.0000(10) -0.0005(10) 0.0065(10)
C55 0.0310(13) 0.0260(12) 0.0316(13) -0.0040(10) -0.0034(10) 0.0058(10)
C56 0.0341(14) 0.0401(15) 0.0343(14) -0.0054(11) 0.0089(11) 0.0039(12)
C57 0.0476(16) 0.0341(14) 0.0318(14) 0.0003(11) -0.0089(12) 0.0090(12)
C58 0.0501(17) 0.0410(15) 0.0259(13) 0.0016(11) 0.0031(12) 0.0002(13)
C59 0.0291(13) 0.0247(12) 0.0219(11) 0.0003(9) -0.0060(9) -0.0006(10)
C60 0.0361(14) 0.0344(14) 0.0361(14) 0.0005(11) 0.0036(11) -0.0021(11)
C61 0.0359(14) 0.0287(13) 0.0398(15) -0.0011(11) -0.0040(11) 0.0029(11)
C62 0.0417(16) 0.0481(17) 0.0440(17) 0.0059(13) 0.0045(13) -0.0146(14)
C63 0.0526(18) 0.0272(14) 0.0492(17) -0.0017(12) -0.0077(14) 0.0030(12)
C64 0.0559(18) 0.0256(14) 0.0442(16) 0.0043(12) -0.0118(14) -0.0084(13)
C65 0.0237(12) 0.0199(11) 0.0287(12) -0.0049(9) -0.0020(9) 0.0044(9)
C66 0.0261(12) 0.0304(13) 0.0286(13) -0.0068(10) 0.0014(10) 0.0028(10)
C67 0.0337(14) 0.0285(13) 0.0368(14) 0.0042(11) -0.0070(11) -0.0013(11)
C68 0.0218(13) 0.0378(15) 0.0461(16) -0.0115(12) 0.0024(11) -0.0012(11)
C69 0.0486(17) 0.0367(15) 0.0391(15) 0.0020(12) -0.0189(13) 0.0047(13)
C70 0.0301(14) 0.0397(15) 0.0504(17) -0.0127(13) -0.0166(12) 0.0069(12)
C71 0.0260(15) 0.0474(17) 0.0493(17) -0.0166(13) -0.0036(12) 0.0044(12)
C72 0.0241(13) 0.0421(16) 0.0459(16) -0.0093(12) -0.0012(11) 0.0125(12)
C73 0.0248(13) 0.0471(16) 0.0317(14) 0.0008(12) 0.0001(10) -0.0007(11)
C74 0.0258(13) 0.0497(17) 0.0347(14) -0.0019(13) -0.0021(11) -0.0025(12)

loop_
_atom_type_symbol
_atom_type_description
_atom_type_scat_dispersion_real
_atom_type_scat_dispersion_imag
_atom_type_scat_source
C C 0.0033 0.0016 'International Tables Vol C Tables 4.2.6.8 and 6.1.1.4'
H H 0.0000 0.0000 'International Tables Vol C Tables 4.2.6.8 and 6.1.1.4'
N N 0.0061 0.0033 'International Tables Vol C Tables 4.2.6.8 and 6.1.1.4'
O O 0.0106 0.0060 'International Tables Vol C Tables 4.2.6.8 and 6.1.1.4'
Si Si 0.0817 0.0704 'International Tables Vol C Tables 4.2.6.8 and 6.1.1.4'
Fe Fe 0.3463 0.8444 'International Tables Vol C Tables 4.2.6.8 and 6.1.1.4'
Ge Ge 0.1547 1.8001 'International Tables Vol C Tables 4.2.6.8 and 6.1.1.4'

loop_
_geom_angle_atom_site_label_1
_geom_angle_atom_site_label_2
_geom_angle_atom_site_label_3
_geom_angle
O1 Ge1 N2 103.24(7)
O1 Ge1 N1 104.83(7)
N2 Ge1 N1 83.31(8)
O1 Ge1 Fe1 111.54(5)
N2 Ge1 Fe1 127.31(6)
N1 Ge1 Fe1 121.94(5)
O6 Ge2 N3 104.81(7)
O6 Ge2 N4 103.00(8)
N3 Ge2 N4 83.58(8)
O6 Ge2 Fe2 111.70(5)
N3 Ge2 Fe2 121.81(6)
N4 Ge2 Fe2 127.26(6)
C37 Fe1 C34 91.89(12)
C37 Fe1 C35 134.41(12)
C34 Fe1 C35 91.60(11)
C37 Fe1 C36 107.78(12)
C34 Fe1 C36 96.84(13)
C35 Fe1 C36 116.87(12)
C37 Fe1 Ge1 86.58(8)
C34 Fe1 Ge1 172.72(10)
C35 Fe1 Ge1 84.43(8)
C36 Fe1 Ge1 90.40(8)
C72 Fe2 C71 91.84(11)
C72 Fe2 C73 134.18(12)
C71 Fe2 C73 91.86(12)
C72 Fe2 C74 117.07(12)
C71 Fe2 C74 96.86(13)
C73 Fe2 C74 107.76(12)
C72 Fe2 Ge2 84.35(8)
C71 Fe2 Ge2 172.72(10)
C73 Fe2 Ge2 86.41(8)
C74 Fe2 Ge2 90.40(8)
O1 Si1 C16 112.30(9)
O1 Si1 C22 105.90(9)
C16 Si1 C22 109.08(10)
O1 Si1 C28 109.32(9)
C16 Si1 C28 109.52(10)
C22 Si1 C28 110.67(10)
O6 Si2 C65 112.45(9)
O6 Si2 C59 106.01(10)
C65 Si2 C59 109.09(10)
O6 Si2 C53 109.00(9)
C65 Si2 C53 109.33(10)
C59 Si2 C53 110.94(10)
Si1 O1 Ge1 143.89(10)
Si2 O6 Ge2 144.04(10)
C1 N1 C8 124.80(18)
C1 N1 Ge1 115.42(14)
C8 N1 Ge1 119.66(14)
C7 N2 C9 121.89(18)
C7 N2 Ge1 114.35(14)
C9 N2 Ge1 122.72(14)
C38 N3 C45 124.75(18)
C38 N3 Ge2 115.28(14)
C45 N3 Ge2 119.86(14)
C44 N4 C46 121.89(19)
C44 N4 Ge2 114.11(15)
C46 N4 Ge2 122.92(14)
N1 C1 C2 122.0(2)
N1 C1 C7 112.40(19)
C2 C1 C7 125.6(2)
C3 C2 C1 131.3(2)
C3 C2 H2 114.4
C1 C2 H2 114.4
C4 C3 C2 130.2(2)
C4 C3 H3 114.9
C2 C3 H3 114.9
C3 C4 C5 125.8(2)
C3 C4 H4 117.1
C5 C4 H4 117.1
C6 C5 C4 130.7(2)
C6 C5 H5 114.6
C4 C5 H5 114.6
C5 C6 C7 131.2(2)
C5 C6 H6 114.4
C7 C6 H6 114.4
N2 C7 C6 121.4(2)
N2 C7 C1 113.63(18)
C6 C7 C1 124.9(2)
N1 C8 C10 113.40(19)
N1 C8 H8A 108.9
C10 C8 H8A 108.9
N1 C8 H8B 108.9
C10 C8 H8B 108.9
H8A C8 H8B 107.7
N2 C9 C11 115.02(19)
N2 C9 H9A 108.5
C11 C9 H9A 108.5
N2 C9 H9B 108.5
C11 C9 H9B 108.5
H9A C9 H9B 107.5
C13 C10 C12 112.2(2)
C13 C10 C8 113.7(2)
C12 C10 C8 108.3(2)
C13 C10 H10 107.4
C12 C10 H10 107.4
C8 C10 H10 107.4
C14 C11 C15 111.3(2)
C14 C11 C9 111.3(2)
C15 C11 C9 108.7(2)
C14 C11 H11 108.5
C15 C11 H11 108.5
C9 C11 H11 108.5
C10 C12 H12A 109.5
C10 C12 H12B 109.5
H12A C12 H12B 109.5
C10 C12 H12C 109.5
H12A C12 H12C 109.5
H12B C12 H12C 109.5
C10 C13 H13A 109.5
C10 C13 H13B 109.5
H13A C13 H13B 109.5
C10 C13 H13C 109.5
H13A C13 H13C 109.5
H13B C13 H13C 109.5
C11 C14 H14A 109.5
C11 C14 H14B 109.5
H14A C14 H14B 109.5
C11 C14 H14C 109.5
H14A C14 H14C 109.5
H14B C14 H14C 109.5
C11 C15 H15A 109.5
C11 C15 H15B 109.5
H15A C15 H15B 109.5
C11 C15 H15C 109.5
H15A C15 H15C 109.5
H15B C15 H15C 109.5
C18 C16 C17 117.1(2)
C18 C16 Si1 122.47(18)
C17 C16 Si1 120.29(17)
C19 C17 C16 121.6(2)
C19 C17 H17 119.2
C16 C17 H17 119.2
C20 C18 C16 121.4(2)
C20 C18 H18 119.3
C16 C18 H18 119.3
C21 C19 C17 119.7(2)
C21 C19 H19 120.2
C17 C19 H19 120.2
C21 C20 C18 120.3(2)
C21 C20 H20 119.9
C18 C20 H20 119.9
C20 C21 C19 119.9(2)
C20 C21 H21 120.1
C19 C21 H21 120.1
C24 C22 C23 117.3(2)
C24 C22 Si1 121.17(18)
C23 C22 Si1 121.58(18)
C22 C23 C25 120.9(3)
C22 C23 H23 119.6
C25 C23 H23 119.6
C26 C24 C22 122.0(2)
C26 C24 H24 119.0
C22 C24 H24 119.0
C27 C25 C23 119.8(3)
C27 C25 H25 120.1
C23 C25 H25 120.1
C27 C26 C24 119.7(3)
C27 C26 H26 120.2
C24 C26 H26 120.2
C26 C27 C25 120.3(2)
C26 C27 H27 119.8
C25 C27 H27 119.8
C30 C28 C29 117.1(2)
C30 C28 Si1 122.58(18)
C29 C28 Si1 120.28(17)
C31 C29 C28 121.4(2)
C31 C29 H29 119.3
C28 C29 H29 119.3
C28 C30 C32 121.4(2)
C28 C30 H30 119.3
C32 C30 H30 119.3
C33 C31 C29 120.1(2)
C33 C31 H31 120.0
C29 C31 H31 120.0
C33 C32 C30 120.2(2)
C33 C32 H32 119.9
C30 C32 H32 119.9
C32 C33 C31 119.8(2)
C32 C33 H33 120.1
C31 C33 H33 120.1
O2 C34 Fe1 179.7(3)
O3 C35 Fe1 178.4(3)
O4 C36 Fe1 177.9(2)
O5 C37 Fe1 175.0(2)
N3 C38 C39 122.1(2)
N3 C38 C44 112.51(18)
C39 C38 C44 125.4(2)
C40 C39 C38 131.4(2)
C40 C39 H39 114.3
C38 C39 H39 114.3
C41 C40 C39 130.2(2)
C41 C40 H40 114.9
C39 C40 H40 114.9
C40 C41 C42 125.9(2)
C40 C41 H41 117.1
C42 C41 H41 117.1
C43 C42 C41 130.3(2)
C43 C42 H42 114.9
C41 C42 H42 114.9
C42 C43 C44 131.4(2)
C42 C43 H43 114.3
C44 C43 H43 114.3
N4 C44 C43 121.3(2)
N4 C44 C38 113.61(19)
C43 C44 C38 125.1(2)
N3 C45 C47 113.49(19)
N3 C45 H45A 108.9
C47 C45 H45A 108.9
N3 C45 H45B 108.9
C47 C45 H45B 108.9
H45A C45 H45B 107.7
N4 C46 C48 114.98(19)
N4 C46 H46A 108.5
C48 C46 H46A 108.5
N4 C46 H46B 108.5
C48 C46 H46B 108.5
H46A C46 H46B 107.5
C49 C47 C50 112.3(2)
C49 C47 C45 113.4(2)
C50 C47 C45 108.4(2)
C49 C47 H47 107.5
C50 C47 H47 107.5
C45 C47 H47 107.5
C52 C48 C51 111.4(2)
C52 C48 C46 111.1(2)
C51 C48 C46 108.9(2)
C52 C48 H48 108.4
C51 C48 H48 108.4
C46 C48 H48 108.4
C47 C49 H49A 109.5
C47 C49 H49B 109.5
H49A C49 H49B 109.5
C47 C49 H49C 109.5
H49A C49 H49C 109.5
H49B C49 H49C 109.5
C47 C50 H50A 109.5
C47 C50 H50B 109.5
H50A C50 H50B 109.5
C47 C50 H50C 109.5
H50A C50 H50C 109.5
H50B C50 H50C 109.5
C48 C51 H51A 109.5
C48 C51 H51B 109.5
H51A C51 H51B 109.5
C48 C51 H51C 109.5
H51A C51 H51C 109.5
H51B C51 H51C 109.5
C48 C52 H52A 109.5
C48 C52 H52B 109.5
H52A C52 H52B 109.5
C48 C52 H52C 109.5
H52A C52 H52C 109.5
H52B C52 H52C 109.5
C55 C53 C54 116.8(2)
C55 C53 Si2 120.66(17)
C54 C53 Si2 122.59(17)
C56 C54 C53 121.3(2)
C56 C54 H54 119.3
C53 C54 H54 119.3
C57 C55 C53 122.0(2)
C57 C55 H55 119.0
C53 C55 H55 119.0
C58 C56 C54 120.5(2)
C58 C56 H56 119.8
C54 C56 H56 119.8
C58 C57 C55 119.7(2)
C58 C57 H57 120.2
C55 C57 H57 120.2
C56 C58 C57 119.7(2)
C56 C58 H58 120.1
C57 C58 H58 120.1
C60 C59 C61 117.1(2)
C60 C59 Si2 121.84(18)
C61 C59 Si2 121.07(18)
C59 C60 C62 121.2(3)
C59 C60 H60 119.4
C62 C60 H60 119.4
C63 C61 C59 121.8(3)
C63 C61 H61 119.1
C59 C61 H61 119.1
C64 C62 C60 119.6(3)
C64 C62 H62 120.2
C60 C62 H62 120.2
C64 C63 C61 119.8(3)
C64 C63 H63 120.1
C61 C63 H63 120.1
C63 C64 C62 120.6(2)
C63 C64 H64 119.7
C62 C64 H64 119.7
C66 C65 C67 117.4(2)
C66 C65 Si2 122.33(17)
C67 C65 Si2 120.12(17)
C68 C66 C65 121.4(2)
C68 C66 H66 119.3
C65 C66 H66 119.3
C69 C67 C65 121.7(2)
C69 C67 H67 119.2
C65 C67 H67 119.2
C70 C68 C66 120.2(2)
C70 C68 H68 119.9
C66 C68 H68 119.9
C67 C69 C70 119.4(2)
C67 C69 H69 120.3
C70 C69 H69 120.3
C68 C70 C69 119.8(2)
C68 C70 H70 120.1
C69 C70 H70 120.1
O7 C71 Fe2 179.3(3)
O8 C72 Fe2 178.3(3)
O9 C73 Fe2 174.7(2)
O10 C74 Fe2 177.9(2)

loop_
_geom_bond_atom_site_label_1
_geom_bond_atom_site_label_2
_geom_bond_distance
Ge1 O1 1.7853(15)
Ge1 N2 1.8922(18)
Ge1 N1 1.8963(17)
Ge1 Fe1 2.2941(5)
Ge2 O6 1.7845(15)
Ge2 N3 1.8946(17)
Ge2 N4 1.8962(18)
Ge2 Fe2 2.2952(5)
Fe1 C37 1.780(3)
Fe1 C34 1.781(3)
Fe1 C35 1.781(3)
Fe1 C36 1.785(3)
Fe2 C72 1.774(3)
Fe2 C71 1.780(3)
Fe2 C73 1.781(3)
Fe2 C74 1.787(3)
Si1 O1 1.6270(16)
Si1 C16 1.870(2)
Si1 C22 1.872(2)
Si1 C28 1.879(2)
Si2 O6 1.6249(16)
Si2 C65 1.869(2)
Si2 C59 1.870(2)
Si2 C53 1.877(2)
O2 C34 1.135(3)
O3 C35 1.150(3)
O4 C36 1.141(3)
O5 C37 1.148(3)
O7 C71 1.137(3)
O8 C72 1.150(3)
O9 C73 1.145(3)
O10 C74 1.146(3)
N1 C1 1.344(3)
N1 C8 1.466(3)
N2 C7 1.349(3)
N2 C9 1.468(3)
N3 C38 1.346(3)
N3 C45 1.464(3)
N4 C44 1.351(3)
N4 C46 1.468(3)
C1 C2 1.401(3)
C1 C7 1.463(3)
C2 C3 1.380(3)
C2 H2 0.9300
C3 C4 1.372(4)
C3 H3 0.9300
C4 C5 1.379(4)
C4 H4 0.9300
C5 C6 1.375(3)
C5 H5 0.9300
C6 C7 1.405(3)
C6 H6 0.9300
C8 C10 1.531(3)
C8 H8A 0.9700
C8 H8B 0.9700
C9 C11 1.538(3)
C9 H9A 0.9700
C9 H9B 0.9700
C10 C13 1.525(3)
C10 C12 1.530(3)
C10 H10 0.9800
C11 C14 1.514(4)
C11 C15 1.521(4)
C11 H11 0.9800
C12 H12A 0.9600
C12 H12B 0.9600
C12 H12C 0.9600
C13 H13A 0.9600
C13 H13B 0.9600
C13 H13C 0.9600
C14 H14A 0.9600
C14 H14B 0.9600
C14 H14C 0.9600
C15 H15A 0.9600
C15 H15B 0.9600
C15 H15C 0.9600
C16 C18 1.391(3)
C16 C17 1.397(3)
C17 C19 1.385(3)
C17 H17 0.9300
C18 C20 1.386(3)
C18 H18 0.9300
C19 C21 1.382(4)
C19 H19 0.9300
C20 C21 1.371(4)
C20 H20 0.9300
C21 H21 0.9300
C22 C24 1.391(3)
C22 C23 1.392(3)
C23 C25 1.394(4)
C23 H23 0.9300
C24 C26 1.378(3)
C24 H24 0.9300
C25 C27 1.376(4)
C25 H25 0.9300
C26 C27 1.369(4)
C26 H26 0.9300
C27 H27 0.9300
C28 C30 1.390(3)
C28 C29 1.397(3)
C29 C31 1.385(3)
C29 H29 0.9300
C30 C32 1.390(3)
C30 H30 0.9300
C31 C33 1.378(4)
C31 H31 0.9300
C32 C33 1.370(4)
C32 H32 0.9300
C33 H33 0.9300
C38 C39 1.396(3)
C38 C44 1.468(3)
C39 C40 1.379(3)
C39 H39 0.9300
C40 C41 1.376(4)
C40 H40 0.9300
C41 C42 1.383(4)
C41 H41 0.9300
C42 C43 1.372(4)
C42 H42 0.9300
C43 C44 1.405(3)
C43 H43 0.9300
C45 C47 1.533(3)
C45 H45A 0.9700
C45 H45B 0.9700
C46 C48 1.537(3)
C46 H46A 0.9700
C46 H46B 0.9700
C47 C49 1.520(4)
C47 C50 1.531(3)
C47 H47 0.9800
C48 C52 1.518(4)
C48 C51 1.520(4)
C48 H48 0.9800
C49 H49A 0.9600
C49 H49B 0.9600
C49 H49C 0.9600
C50 H50A 0.9600
C50 H50B 0.9600
C50 H50C 0.9600
C51 H51A 0.9600
C51 H51B 0.9600
C51 H51C 0.9600
C52 H52A 0.9600
C52 H52B 0.9600
C52 H52C 0.9600
C53 C55 1.394(3)
C53 C54 1.398(3)
C54 C56 1.391(3)
C54 H54 0.9300
C55 C57 1.389(3)
C55 H55 0.9300
C56 C58 1.368(4)
C56 H56 0.9300
C57 C58 1.383(4)
C57 H57 0.9300
C58 H58 0.9300
C59 C60 1.392(3)
C59 C61 1.393(3)
C60 C62 1.398(4)
C60 H60 0.9300
C61 C63 1.384(3)
C61 H61 0.9300
C62 C64 1.371(4)
C62 H62 0.9300
C63 C64 1.365(4)
C63 H63 0.9300
C64 H64 0.9300
C65 C66 1.391(3)
C65 C67 1.392(3)
C66 C68 1.380(3)
C66 H66 0.9300
C67 C69 1.385(3)
C67 H67 0.9300
C68 C70 1.375(4)
C68 H68 0.9300
C69 C70 1.388(4)
C69 H69 0.9300
C70 H70 0.9300

loop_
_geom_torsion_atom_site_label_1
_geom_torsion_atom_site_label_2
_geom_torsion_atom_site_label_3
_geom_torsion_atom_site_label_4
_geom_torsion
O1 Ge1 Fe1 C37 44.22(10)
N2 Ge1 Fe1 C37 -83.40(11)
N1 Ge1 Fe1 C37 168.99(11)
O1 Ge1 Fe1 C34 122.3(7)
N2 Ge1 Fe1 C34 -5.3(7)
N1 Ge1 Fe1 C34 -112.9(7)
O1 Ge1 Fe1 C35 179.46(10)
N2 Ge1 Fe1 C35 51.85(11)
N1 Ge1 Fe1 C35 -55.76(11)
O1 Ge1 Fe1 C36 -63.57(10)
N2 Ge1 Fe1 C36 168.81(11)
N1 Ge1 Fe1 C36 61.21(11)
O6 Ge2 Fe2 C72 -179.17(10)
N3 Ge2 Fe2 C72 56.04(11)
N4 Ge2 Fe2 C72 -51.81(11)
O6 Ge2 Fe2 C71 -120.6(7)
N3 Ge2 Fe2 C71 114.6(7)
N4 Ge2 Fe2 C71 6.8(7)
O6 Ge2 Fe2 C73 -44.11(10)
N3 Ge2 Fe2 C73 -168.89(11)
N4 Ge2 Fe2 C73 83.26(11)
O6 Ge2 Fe2 C74 63.66(10)
N3 Ge2 Fe2 C74 -61.13(11)
N4 Ge2 Fe2 C74 -168.97(11)
C16 Si1 O1 Ge1 -29.4(2)
C22 Si1 O1 Ge1 -148.31(16)
C28 Si1 O1 Ge1 92.42(18)
N2 Ge1 O1 Si1 -40.47(18)
N1 Ge1 O1 Si1 46.00(18)
Fe1 Ge1 O1 Si1 179.86(14)
C65 Si2 O6 Ge2 28.5(2)
C59 Si2 O6 Ge2 147.67(16)
C53 Si2 O6 Ge2 -92.86(18)
N3 Ge2 O6 Si2 -45.39(18)
N4 Ge2 O6 Si2 41.31(18)
Fe2 Ge2 O6 Si2 -179.18(14)
O1 Ge1 N1 C1 -95.80(16)
N2 Ge1 N1 C1 6.17(15)
Fe1 Ge1 N1 C1 136.42(13)
O1 Ge1 N1 C8 80.41(16)
N2 Ge1 N1 C8 -177.61(17)
Fe1 Ge1 N1 C8 -47.37(17)
O1 Ge1 N2 C7 94.92(16)
N1 Ge1 N2 C7 -8.80(15)
Fe1 Ge1 N2 C7 -134.27(13)
O1 Ge1 N2 C9 -73.58(18)
N1 Ge1 N2 C9 -177.30(18)
Fe1 Ge1 N2 C9 57.23(19)
O6 Ge2 N3 C38 95.74(16)
N4 Ge2 N3 C38 -6.05(15)
Fe2 Ge2 N3 C38 -136.38(13)
O6 Ge2 N3 C45 -80.72(17)
N4 Ge2 N3 C45 177.49(17)
Fe2 Ge2 N3 C45 47.16(18)
O6 Ge2 N4 C44 -94.90(16)
N3 Ge2 N4 C44 8.87(16)
Fe2 Ge2 N4 C44 134.38(13)
O6 Ge2 N4 C46 73.42(18)
N3 Ge2 N4 C46 177.19(18)
Fe2 Ge2 N4 C46 -57.30(19)
C8 N1 C1 C2 2.2(3)
Ge1 N1 C1 C2 178.22(16)
C8 N1 C1 C7 -178.50(19)
Ge1 N1 C1 C7 -2.5(2)
N1 C1 C2 C3 -175.8(2)
C7 C1 C2 C3 5.1(4)
C1 C2 C3 C4 0.8(5)
C2 C3 C4 C5 -2.2(5)
C3 C4 C5 C6 -1.3(5)
C4 C5 C6 C7 1.8(5)
C9 N2 C7 C6 0.2(3)
Ge1 N2 C7 C6 -168.42(18)
C9 N2 C7 C1 178.29(19)
Ge1 N2 C7 C1 9.7(2)
C5 C6 C7 N2 -178.8(3)
C5 C6 C7 C1 3.4(4)
N1 C1 C7 N2 -4.7(3)
C2 C1 C7 N2 174.6(2)
N1 C1 C7 C6 173.4(2)
C2 C1 C7 C6 -7.4(4)
C1 N1 C8 C10 -99.2(2)
Ge1 N1 C8 C10 84.9(2)
C7 N2 C9 C11 74.8(3)
Ge1 N2 C9 C11 -117.5(2)
N1 C8 C10 C13 63.0(3)
N1 C8 C10 C12 -171.56(19)
N2 C9 C11 C14 75.1(3)
N2 C9 C11 C15 -162.0(2)
O1 Si1 C16 C18 97.8(2)
C22 Si1 C16 C18 -145.15(19)
C28 Si1 C16 C18 -23.9(2)
O1 Si1 C16 C17 -77.9(2)
C22 Si1 C16 C17 39.2(2)
C28 Si1 C16 C17 160.46(19)
C18 C16 C17 C19 0.4(4)
Si1 C16 C17 C19 176.3(2)
C17 C16 C18 C20 -0.8(3)
Si1 C16 C18 C20 -176.61(18)
C16 C17 C19 C21 0.1(4)
C16 C18 C20 C21 0.6(4)
C18 C20 C21 C19 0.0(4)
C17 C19 C21 C20 -0.4(4)
O1 Si1 C22 C24 -176.48(18)
C16 Si1 C22 C24 62.5(2)
C28 Si1 C22 C24 -58.1(2)
O1 Si1 C22 C23 3.4(2)
C16 Si1 C22 C23 -117.7(2)
C28 Si1 C22 C23 121.7(2)
C24 C22 C23 C25 -0.4(4)
Si1 C22 C23 C25 179.73(19)
C23 C22 C24 C26 0.5(4)
Si1 C22 C24 C26 -179.64(19)
C22 C23 C25 C27 0.0(4)
C22 C24 C26 C27 -0.2(4)
C24 C26 C27 C25 -0.2(4)
C23 C25 C27 C26 0.3(4)
O1 Si1 C28 C30 -169.96(17)
C16 Si1 C28 C30 -46.5(2)
C22 Si1 C28 C30 73.8(2)
O1 Si1 C28 C29 10.6(2)
C16 Si1 C28 C29 134.04(18)
C22 Si1 C28 C29 -105.66(19)
C30 C28 C29 C31 1.1(3)
Si1 C28 C29 C31 -179.45(18)
C29 C28 C30 C32 -0.2(3)
Si1 C28 C30 C32 -179.62(18)
C28 C29 C31 C33 -0.7(4)
C28 C30 C32 C33 -1.2(4)
C30 C32 C33 C31 1.6(4)
C29 C31 C33 C32 -0.7(4)
C37 Fe1 C34 O2 149(100)
C35 Fe1 C34 O2 14(82)
C36 Fe1 C34 O2 -103(82)
Ge1 Fe1 C34 O2 71(82)
C37 Fe1 C35 O3 149(9)
C34 Fe1 C35 O3 -117(9)
C36 Fe1 C35 O3 -18(9)
Ge1 Fe1 C35 O3 69(9)
C37 Fe1 C36 O4 36(8)
C34 Fe1 C36 O4 -58(8)
C35 Fe1 C36 O4 -153(7)
Ge1 Fe1 C36 O4 123(8)
C34 Fe1 C37 O5 77(3)
C35 Fe1 C37 O5 171(3)
C36 Fe1 C37 O5 -21(3)
Ge1 Fe1 C37 O5 -110(3)
C45 N3 C38 C39 -1.8(3)
Ge2 N3 C38 C39 -178.06(17)
C45 N3 C38 C44 178.51(19)
Ge2 N3 C38 C44 2.2(2)
N3 C38 C39 C40 176.1(2)
C44 C38 C39 C40 -4.3(4)
C38 C39 C40 C41 -1.8(5)
C39 C40 C41 C42 2.7(5)
C40 C41 C42 C43 1.3(5)
C41 C42 C43 C44 -2.0(5)
C46 N4 C44 C43 0.0(3)
Ge2 N4 C44 C43 168.46(17)
C46 N4 C44 C38 -178.33(19)
Ge2 N4 C44 C38 -9.9(2)
C42 C43 C44 N4 178.6(3)
C42 C43 C44 C38 -3.2(4)
N3 C38 C44 N4 5.0(3)
C39 C38 C44 N4 -174.7(2)
N3 C38 C44 C43 -173.3(2)
C39 C38 C44 C43 7.0(4)
C38 N3 C45 C47 99.3(2)
Ge2 N3 C45 C47 -84.6(2)
C44 N4 C46 C48 -75.0(3)
Ge2 N4 C46 C48 117.6(2)
N3 C45 C47 C49 -63.2(3)
N3 C45 C47 C50 171.34(19)
N4 C46 C48 C52 -75.0(3)
N4 C46 C48 C51 161.9(2)
O6 Si2 C53 C55 -10.8(2)
C65 Si2 C53 C55 -134.13(18)
C59 Si2 C53 C55 105.52(19)
O6 Si2 C53 C54 169.91(17)
C65 Si2 C53 C54 46.6(2)
C59 Si2 C53 C54 -73.7(2)
C55 C53 C54 C56 0.0(3)
Si2 C53 C54 C56 179.25(18)
C54 C53 C55 C57 -1.2(3)
Si2 C53 C55 C57 179.54(18)
C53 C54 C56 C58 1.4(4)
C53 C55 C57 C58 1.0(4)
C54 C56 C58 C57 -1.5(4)
C55 C57 C58 C56 0.4(4)
O6 Si2 C59 C60 -3.7(2)
C65 Si2 C59 C60 117.6(2)
C53 Si2 C59 C60 -121.9(2)
O6 Si2 C59 C61 176.28(18)
C65 Si2 C59 C61 -62.4(2)
C53 Si2 C59 C61 58.1(2)
C61 C59 C60 C62 0.2(4)
Si2 C59 C60 C62 -179.9(2)
C60 C59 C61 C63 -0.3(4)
Si2 C59 C61 C63 179.69(19)
C59 C60 C62 C64 0.1(4)
C59 C61 C63 C64 0.3(4)
C61 C63 C64 C62 -0.1(4)
C60 C62 C64 C63 -0.1(4)
O6 Si2 C65 C66 -97.46(19)
C59 Si2 C65 C66 145.23(19)
C53 Si2 C65 C66 23.8(2)
O6 Si2 C65 C67 78.4(2)
C59 Si2 C65 C67 -38.9(2)
C53 Si2 C65 C67 -160.34(18)
C67 C65 C66 C68 0.7(3)
Si2 C65 C66 C68 176.72(18)
C66 C65 C67 C69 0.4(4)
Si2 C65 C67 C69 -175.7(2)
C65 C66 C68 C70 -0.8(4)
C65 C67 C69 C70 -1.3(4)
C66 C68 C70 C69 -0.1(4)
C67 C69 C70 C68 1.2(4)
C72 Fe2 C71 O7 -33(33)
C73 Fe2 C71 O7 -167(100)
C74 Fe2 C71 O7 85(33)
Ge2 Fe2 C71 O7 -91(33)
C71 Fe2 C72 O8 109(8)
C73 Fe2 C72 O8 -156(8)
C74 Fe2 C72 O8 11(8)
Ge2 Fe2 C72 O8 -77(8)
C72 Fe2 C73 O9 -169(3)
C71 Fe2 C73 O9 -75(3)
C74 Fe2 C73 O9 23(3)
Ge2 Fe2 C73 O9 112(3)
C72 Fe2 C74 O10 145(8)
C71 Fe2 C74 O10 50(8)
C73 Fe2 C74 O10 -45(8)
Ge2 Fe2 C74 O10 -131(8)
